data_4111830
loop_
_publ_author_name
'Ryosuke Kawamoto'
'Sayaka Uchida'
'Noritaka Mizuno'

_publ_contact_author_address
;
Department of Applied Chemistry,
School of Engineering,
The University of Tokyo,
7-3-1 Hongo, Bunkyo, Tokyo 113-8656
Japan
;
_publ_contact_author_email tmizuno@mail.ecc.u-tokyo.ac.jp
_publ_contact_author_fax 81(3)58417220
_publ_contact_author_name 'Prof. Noritaka Mizuno'
_publ_contact_author_phone 81(3)58417272
_publ_section_title
;
 Amphiphilic Guest Sorption of K2[Cr3O(OOCC2H5)6(H2O)3]2[\a-SiW12O40]
 Ionic Crystal
;
_journal_name_full 'Journal of the American Chemical Society'
_journal_page_first 10560
_journal_page_last 10567
_journal_paper_doi 10.1021/ja042333s
_journal_volume 127
_journal_year 2005
_chemical_formula_sum 'C36 Cr6 K2 O75 Si W12'
_chemical_formula_weight 4256.81
_space_group_IT_number 15
_symmetry_cell_setting monoclinic
_symmetry_Int_Tables_number 15
_symmetry_space_group_name_Hall '-C 2yc'
_symmetry_space_group_name_H-M 'C 1 2/c 1'
_audit_creation_method 'CrystalStructure 3.6.0'
_cell_angle_alpha 90
_cell_angle_beta 91.073(3)
_cell_angle_gamma 90
_cell_formula_units_Z 4
_cell_length_a 15.972(2)
_cell_length_b 19.266(2)
_cell_length_c 30.169(2)
_cell_measurement_reflns_used 7369
_cell_measurement_temperature 153.1
_cell_measurement_theta_max 27.5
_cell_measurement_theta_min 3.1
_cell_volume 9281.9(16)
_computing_cell_refinement CrystalClear
_computing_data_collection CrystalClear
_computing_data_reduction CrystalStructure
_computing_publication_material 'CrystalStructure 3.6.0'
_computing_structure_refinement CRYSTALS
_computing_structure_solution 'DIRDIF99 (PATTY)'
_diffrn_detector_area_resol_mean 7.31
_diffrn_measured_fraction_theta_full 0.5510
_diffrn_measured_fraction_theta_max 0.5510
_diffrn_measurement_device_type 'Rigaku Saturn'
_diffrn_measurement_method \w
_diffrn_radiation_type 'Mo K\a'
_diffrn_radiation_wavelength 0.7107
_diffrn_reflns_av_R_equivalents 0.075
_diffrn_reflns_limit_h_max 20
_diffrn_reflns_limit_h_min -20
_diffrn_reflns_limit_k_max 21
_diffrn_reflns_limit_k_min -24
_diffrn_reflns_limit_l_max 39
_diffrn_reflns_limit_l_min -39
_diffrn_reflns_number 23716
_diffrn_reflns_theta_full 27.46
_diffrn_reflns_theta_max 27.46
_exptl_absorpt_coefficient_mu 15.704
_exptl_absorpt_correction_T_max 0.043
_exptl_absorpt_correction_T_min 0.027
_exptl_absorpt_correction_type multi-scan
_exptl_absorpt_process_details 'Jacobson, R. (1998) Private communication'
_exptl_crystal_colour green
_exptl_crystal_density_diffrn 3.058
_exptl_crystal_description prism
_exptl_crystal_F_000 7632.00
_exptl_crystal_size_max 0.20
_exptl_crystal_size_mid 0.10
_exptl_crystal_size_min 0.10
_refine_diff_density_max 8.53
_refine_diff_density_min -7.93
_refine_ls_extinction_method none
_refine_ls_goodness_of_fit_ref 1.176
_refine_ls_number_parameters 329
_refine_ls_number_reflns 8501
_refine_ls_R_factor_gt 0.0590
_refine_ls_shift/su_max 0.0400
_refine_ls_structure_factor_coef F
_refine_ls_weighting_details 'w = 1/\s^2^(Fo)'
_refine_ls_weighting_scheme sigma
_refine_ls_wR_factor_ref 0.0770
_reflns_number_gt 8501
_reflns_number_total 23704
_reflns_threshold_expression F^2^>2.0\s(F^2^)
_cod_data_source_file ja042333ssi20050410_114506.cif
_cod_data_source_block '__1a'
_cod_original_cell_volume 9281.6(15)
_cod_original_formula_sum 'C36 Cr6 K2 O75 Si W12 '
_cod_database_code 4111830

loop_
_symmetry_equiv_pos_site_id
_symmetry_equiv_pos_as_xyz
1 +X,+Y,+Z
2 -X,+Y,1/2-Z
3 -X,-Y,-Z
4 +X,-Y,1/2+Z
5 1/2+X,1/2+Y,+Z
6 1/2-X,1/2+Y,1/2-Z
7 1/2-X,1/2-Y,-Z
8 1/2+X,1/2-Y,1/2+Z

loop_
_atom_site_label
_atom_site_type_symbol
_atom_site_fract_x
_atom_site_fract_y
_atom_site_fract_z
_atom_site_U_iso_or_equiv
_atom_site_adp_type
_atom_site_occupancy
_atom_site_symmetry_multiplicity
_atom_site_calc_flag
_atom_site_refinement_flags
W(1) W 0.20216(10) 0.38070(10) 0.07690(5) 0.0551(7) Uani 1.00 1 d .
W(2) W 0.14519(9) 0.20755(9) 0.09792(4) 0.0377(6) Uani 1.00 1 d .
W(3) W 0.35752(9) 0.25669(10) 0.10270(4) 0.0489(6) Uani 1.00 1 d .
W(4) W 0.03855(8) 0.19969(10) -0.00492(5) 0.0425(6) Uani 1.00 1 d .
W(5) W 0.19398(10) 0.07671(10) 0.02180(5) 0.0558(7) Uani 1.00 1 d .
W(6) W 0.40533(10) 0.12650(11) 0.02548(5) 0.0608(7) Uani 1.00 1 d .
Cr(1) Cr 0.3595(3) 0.7007(4) 0.1880(2) 0.059(2) Uani 1.00 1 d .
Cr(2) Cr 0.2152(3) 0.7128(3) 0.1104(2) 0.041(2) Uani 1.00 1 d .
Cr(3) Cr 0.1667(3) 0.7357(4) 0.2144(2) 0.064(3) Uani 1.00 1 d .
K(1) K 0.1501(6) 0.5591(6) 0.0447(3) 0.098(4) Uani 1.00 1 d .
Si(1) Si 0.2500 0.2500 0.0000 0.005(4) Uani 1.00 2 d S
O(1) O 0.2615(10) 0.6438(9) -0.0198(5) 0.018(5) Uiso 1.00 1 d .
O(2) O 0.160(2) 0.550(2) -0.0381(10) 0.05(1) Uiso 0.50 1 d P
O(100) O 0.2475(10) 0.7197(9) 0.1693(6) 0.023(6) Uiso 1.00 1 d .
O(101) O 0.4809(13) 0.6829(11) 0.2061(6) 0.053(7) Uiso 1.00 1 d .
O(102) O 0.1727(13) 0.7003(12) 0.0438(7) 0.052(7) Uiso 1.00 1 d .
O(103) O 0.081(2) 0.750(1) 0.2607(8) 0.097(10) Uiso 1.00 1 d .
O(111) O 0.4075(12) 0.7658(11) 0.1443(7) 0.041(6) Uiso 1.00 1 d .
O(112) O 0.3046(13) 0.7813(11) 0.0909(7) 0.048(7) Uiso 1.00 1 d .
O(113) O 0.371(2) 0.617(1) 0.1456(9) 0.089(10) Uiso 1.00 1 d .
O(114) O 0.2799(13) 0.6329(11) 0.0909(6) 0.039(6) Uiso 1.00 1 d .
O(115) O 0.1394(13) 0.7969(12) 0.1120(7) 0.052(7) Uiso 1.00 1 d .
O(116) O 0.108(1) 0.8099(12) 0.1807(8) 0.064(8) Uiso 1.00 1 d .
O(117) O 0.1235(11) 0.6488(9) 0.1193(6) 0.023(5) Uiso 1.00 1 d .
O(118) O 0.0867(12) 0.6696(11) 0.1893(7) 0.035(6) Uiso 1.00 1 d .
O(119) O 0.236(2) 0.8058(13) 0.2450(8) 0.082(9) Uiso 1.00 1 d .
O(120) O 0.3664(12) 0.7760(11) 0.2320(7) 0.043(7) Uiso 1.00 1 d .
O(121) O 0.208(2) 0.668(2) 0.2572(10) 0.111(11) Uiso 1.00 1 d .
O(122) O 0.331(2) 0.6419(12) 0.2349(8) 0.071(8) Uiso 1.00 1 d .
O(201) O 0.225(2) 0.355(2) 0.0115(11) 0.024(12) Uiso 0.50 1 d P
O(202) O 0.343(2) 0.234(2) 0.0240(10) 0.010(10) Uiso 0.50 1 d P
O(203) O 0.246(2) 0.258(2) 0.0546(12) 0.033(12) Uiso 0.50 1 d P
O(204) O 0.179(2) 0.205(2) 0.0223(11) 0.013(10) Uiso 0.50 1 d P
O(210) O 0.1774(12) 0.4471(11) 0.1105(6) 0.045(7) Uiso 1.00 1 d .
O(212) O 0.142(2) 0.307(1) 0.0993(8) 0.076(9) Uiso 1.00 1 d .
O(213) O 0.298(2) 0.3487(13) 0.1031(7) 0.075(9) Uiso 1.00 1 d .
O(215) O 0.272(2) 0.436(2) 0.0413(9) 0.104(10) Uiso 1.00 1 d .
O(216) O 0.112(2) 0.405(1) 0.0368(9) 0.095(10) Uiso 1.00 1 d .
O(220) O 0.096(1) 0.1912(13) 0.1457(7) 0.072(8) Uiso 1.00 1 d .
O(223) O 0.258(2) 0.216(1) 0.1171(9) 0.103(10) Uiso 1.00 1 d .
O(224) O 0.0536(13) 0.2148(11) 0.0579(7) 0.053(7) Uiso 1.00 1 d .
O(225) O 0.169(1) 0.1094(12) 0.0777(7) 0.061(8) Uiso 1.00 1 d .
O(230) O 0.411(2) 0.260(1) 0.1534(8) 0.098(10) Uiso 1.00 1 d .
O(234) O 0.436(2) 0.302(1) 0.0658(8) 0.090(9) Uiso 1.00 1 d .
O(236) O 0.394(2) 0.168(1) 0.0792(9) 0.102(10) Uiso 1.00 1 d .
O(240) O -0.063(1) 0.1736(12) -0.0071(7) 0.064(8) Uiso 1.00 1 d .
O(245) O 0.093(1) 0.1079(12) -0.0017(7) 0.058(8) Uiso 1.00 1 d .
O(246) O 0.471(2) 0.197(1) 0.0076(8) 0.094(10) Uiso 1.00 1 d .
O(250) O 0.1717(13) -0.0033(12) 0.0291(7) 0.054(7) Uiso 1.00 1 d .
O(256) O 0.306(2) 0.0752(13) 0.0399(8) 0.081(9) Uiso 1.00 1 d .
O(260) O 0.479(1) 0.0704(12) 0.0354(7) 0.055(7) Uiso 1.00 1 d .
C(1) C 0.376(2) 0.791(2) 0.1081(11) 0.051(11) Uiso 1.00 1 d .
C(2) C 0.432(3) 0.846(2) 0.080(1) 0.10(2) Uiso 1.00 1 d .
C(3) C 0.412(3) 0.909(2) 0.1079(12) 0.12(2) Uiso 1.00 1 d .
C(4) C 0.339(2) 0.604(2) 0.1096(12) 0.058(12) Uiso 1.00 1 d .
C(5) C 0.379(3) 0.532(2) 0.0926(12) 0.07(1) Uiso 1.00 1 d .
C(6) C 0.457(3) 0.533(2) 0.075(1) 0.10(2) Uiso 1.00 1 d .
C(7) C 0.107(2) 0.837(2) 0.1422(13) 0.061(12) Uiso 1.00 1 d .
C(8) C 0.068(2) 0.900(2) 0.1234(10) 0.045(11) Uiso 1.00 1 d .
C(9) C 0.139(3) 0.943(3) 0.137(2) 0.13(2) Uiso 1.00 1 d .
C(10) C 0.081(2) 0.635(2) 0.1564(12) 0.047(11) Uiso 1.00 1 d .
C(11) C 0.028(3) 0.583(2) 0.1527(13) 0.08(1) Uiso 1.00 1 d .
C(12) C 0.002(3) 0.542(3) 0.188(2) 0.17(2) Uiso 1.00 1 d .
C(13) C 0.311(2) 0.820(2) 0.2528(12) 0.062(12) Uiso 1.00 1 d .
C(14) C 0.336(3) 0.882(3) 0.280(1) 0.10(2) Uiso 1.00 1 d .
C(15) C 0.423(4) 0.858(3) 0.287(2) 0.22(3) Uiso 1.00 1 d .
C(16) C 0.265(2) 0.632(2) 0.2581(11) 0.044(11) Uiso 1.00 1 d .
C(17) C 0.280(2) 0.566(2) 0.2938(11) 0.047(11) Uiso 1.00 1 d .
C(18) C 0.208(5) 0.553(4) 0.311(2) 0.27(4) Uiso 1.00 1 d .

loop_
_atom_site_aniso_label
_atom_site_aniso_U_11
_atom_site_aniso_U_22
_atom_site_aniso_U_33
_atom_site_aniso_U_12
_atom_site_aniso_U_13
_atom_site_aniso_U_23
W(1) 0.0377(12) 0.100(2) 0.0284(10) 0.0115(11) 0.0084(9) -0.0202(11)
W(2) 0.0274(10) 0.072(2) 0.0141(9) 0.0074(10) 0.0076(7) 0.0059(9)
W(3) 0.0387(10) 0.098(2) 0.0094(9) 0.0250(12) -0.0045(7) -0.0048(10)
W(4) 0.0205(10) 0.077(2) 0.0305(11) 0.0061(10) 0.0047(8) 0.0084(10)
W(5) 0.0468(12) 0.081(2) 0.0399(12) -0.0125(12) 0.0073(9) 0.0143(11)
W(6) 0.0388(12) 0.112(2) 0.0315(11) 0.0397(12) 0.0091(9) 0.0261(11)
Cr(1) 0.023(3) 0.137(7) 0.019(3) 0.002(4) 0.002(3) 0.005(4)
Cr(2) 0.023(3) 0.072(5) 0.028(4) 0.004(3) -0.000(3) -0.017(3)
Cr(3) 0.023(4) 0.132(7) 0.037(4) 0.015(4) -0.007(3) -0.022(4)
K(1) 0.052(7) 0.167(12) 0.074(8) -0.002(7) -0.009(6) -0.008(8)
Si(1) 0.040(8) -0.068(6) 0.045(8) 0.004(7) 0.007(7) 0.002(7)

loop_
_atom_type_symbol
_atom_type_description
_atom_type_scat_dispersion_real
_atom_type_scat_dispersion_imag
_atom_type_scat_source
C C 0.003 0.002
;
International Tables for Crystallography
(1992, Vol. C, Tables 4.2.6.8 and 6.1.1.4)
;
Cr Cr 0.321 0.624
;
International Tables for Crystallography
(1992, Vol. C, Tables 4.2.6.8 and 6.1.1.4)
;
K K 0.200 0.250
;
International Tables for Crystallography
(1992, Vol. C, Tables 4.2.6.8 and 6.1.1.4)
;
O O 0.011 0.006
;
International Tables for Crystallography
(1992, Vol. C, Tables 4.2.6.8 and 6.1.1.4)
;
Si Si 0.082 0.070
;
International Tables for Crystallography
(1992, Vol. C, Tables 4.2.6.8 and 6.1.1.4)
;
W W -0.849 6.872
;
International Tables for Crystallography
(1992, Vol. C, Tables 4.2.6.8 and 6.1.1.4)
;
